data_7204554
loop_
_publ_author_name
'Neumann, Bernhard'
'Hegmann, Torsten'
'Wagner, Christoph'
'Ashton, Peter R.'
'Wolf, Raik'
'Tschierske, Carsten'

_publ_section_title
;
 Liquid crystalline macrocycles containing phenylpyrimidine
 unitsElectronic supplementary information (ESI) available: the
 procedures and analytical data for all compounds and a table with
 selected bond distances and bond angles of the crystal structure of
 compound C are available as supplementary data. See
 http://www.rsc.org/suppdata/jm/b2/b210271d/
;
_journal_issue 4
_journal_name_full 'Journal of Materials Chemistry'
_journal_page_first 778
_journal_paper_doi 10.1039/b210271d
_journal_volume 13
_journal_year 2003
_chemical_formula_sum 'C36 H44 N4 O10'
_chemical_formula_weight 692.75
_space_group_IT_number 61
_symmetry_cell_setting orthorhombic
_symmetry_space_group_name_Hall '-P 2bc 2ac'
_symmetry_space_group_name_H-M 'P c a b'
_atom_sites_solution_hydrogens geom
_atom_sites_solution_primary direct
_atom_sites_solution_secondary difmap
_audit_creation_method SHELXL-97
_cell_angle_alpha 90.00
_cell_angle_beta 90.00
_cell_angle_gamma 90.00
_cell_formula_units_Z 4
_cell_length_a 8.9755(15)
_cell_length_b 16.220(3)
_cell_length_c 23.691(7)
_cell_measurement_reflns_used 2000
_cell_measurement_temperature 293(2)
_cell_volume 3449.0(13)
_computing_structure_refinement 'SHELXL-97 (Sheldrick, 1997)'
_computing_structure_solution 'SHELXS-97 (Sheldrick, 1990)'
_diffrn_ambient_temperature 293(2)
_diffrn_measured_fraction_theta_full 0.966
_diffrn_measured_fraction_theta_max 0.966
_diffrn_measurement_device_type STOE-IPDS
_diffrn_radiation_monochromator graphite
_diffrn_radiation_source 'fine-focus sealed tube'
_diffrn_radiation_type MoK\a
_diffrn_radiation_wavelength 0.71073
_diffrn_reflns_av_R_equivalents 0.1987
_diffrn_reflns_av_sigmaI/netI 0.1686
_diffrn_reflns_limit_h_max 9
_diffrn_reflns_limit_h_min -9
_diffrn_reflns_limit_k_max 17
_diffrn_reflns_limit_k_min -18
_diffrn_reflns_limit_l_max 27
_diffrn_reflns_limit_l_min -26
_diffrn_reflns_number 11807
_diffrn_reflns_theta_full 24.00
_diffrn_reflns_theta_max 24.00
_diffrn_reflns_theta_min 2.13
_exptl_absorpt_coefficient_mu 0.098
_exptl_absorpt_correction_type none
_exptl_crystal_density_diffrn 1.334
_exptl_crystal_density_method 'not measured'
_exptl_crystal_F_000 1472
_refine_diff_density_max 0.190
_refine_diff_density_min -0.226
_refine_diff_density_rms 0.048
_refine_ls_extinction_method none
_refine_ls_goodness_of_fit_ref 0.830
_refine_ls_hydrogen_treatment mixed
_refine_ls_matrix_type full
_refine_ls_number_parameters 226
_refine_ls_number_reflns 2616
_refine_ls_number_restraints 0
_refine_ls_restrained_S_all 0.830
_refine_ls_R_factor_all 0.1691
_refine_ls_R_factor_gt 0.0547
_refine_ls_shift/su_max 0.000
_refine_ls_shift/su_mean 0.000
_refine_ls_structure_factor_coef Fsqd
_refine_ls_weighting_details 'calc w=1/[\s^2^(Fo^2^)+(0.0368P)^2^+0.0000P] where P=(Fo^2^+2Fc^2^)/3'
_refine_ls_weighting_scheme calc
_refine_ls_wR_factor_gt 0.0914
_refine_ls_wR_factor_ref 0.1237
_reflns_number_gt 1015
_reflns_number_total 2616
_reflns_threshold_expression >2sigma(I)
_cod_data_source_file b210271d.txt
_cod_data_source_block x:
_cod_original_cell_volume 3449.0(14)
_cod_original_sg_symbol_H-M Pcab
_cod_database_code 7204554

loop_
_symmetry_equiv_pos_as_xyz
'x, y, z'
'-x, -y+1/2, z+1/2'
'x+1/2, -y, -z+1/2'
'-x+1/2, y+1/2, -z'
'-x, -y, -z'
'x, y-1/2, -z-1/2'
'-x-1/2, y, z-1/2'
'x-1/2, -y-1/2, z'

loop_
_atom_site_label
_atom_site_type_symbol
_atom_site_fract_x
_atom_site_fract_y
_atom_site_fract_z
_atom_site_U_iso_or_equiv
_atom_site_adp_type
_atom_site_occupancy
_atom_site_symmetry_multiplicity
_atom_site_calc_flag
_atom_site_refinement_flags
_atom_site_disorder_assembly
_atom_site_disorder_group
C1 C 1.2402(6) 0.6091(3) 0.44052(19) 0.0424(13) Uani 1 1 d . . .
C2 C 0.9963(6) 0.6398(3) 0.44989(18) 0.0496(14) Uani 1 1 d . . .
H2 H 0.9069 0.6581 0.4345 0.060 Uiso 1 1 calc R . .
C3 C 0.9988(6) 0.6197(2) 0.50801(17) 0.0349(12) Uani 1 1 d . . .
C4 C 1.1358(6) 0.5927(3) 0.52695(18) 0.0431(13) Uani 1 1 d . . .
H4 H 1.1437 0.5777 0.5647 0.052 Uiso 1 1 calc R . .
C5 C 0.8688(6) 0.6270(3) 0.54569(17) 0.0361(12) Uani 1 1 d . . .
C6 C 0.8645(6) 0.5848(3) 0.59761(17) 0.0433(13) Uani 1 1 d . . .
H6 H 0.9449 0.5519 0.6080 0.052 Uiso 1 1 calc R . .
C7 C 0.7441(6) 0.5910(3) 0.63327(17) 0.0431(13) Uani 1 1 d . . .
H7 H 0.7442 0.5631 0.6676 0.052 Uiso 1 1 calc R . .
C8 C 0.6233(6) 0.6387(3) 0.61818(17) 0.0367(12) Uani 1 1 d . . .
C9 C 0.6226(6) 0.6811(3) 0.56741(16) 0.0358(12) Uani 1 1 d . . .
H9 H 0.5412 0.7132 0.5571 0.043 Uiso 1 1 calc R . .
C10 C 0.7456(6) 0.6747(3) 0.53216(18) 0.0397(13) Uani 1 1 d . . .
H10 H 0.7454 0.7035 0.4982 0.048 Uiso 1 1 calc R . .
C11 C 0.3760(6) 0.6846(3) 0.64145(18) 0.0425(13) Uani 1 1 d . . .
H11A H 0.3393 0.6661 0.6051 0.051 Uiso 1 1 calc R . .
H11B H 0.3974 0.7431 0.6391 0.051 Uiso 1 1 calc R . .
C12 C 0.2612(6) 0.6684(3) 0.68679(18) 0.0443(13) Uani 1 1 d . . .
H12A H 0.3052 0.6768 0.7237 0.053 Uiso 1 1 calc R . .
H12B H 0.1785 0.7065 0.6827 0.053 Uiso 1 1 calc R . .
C13 C 0.1176(6) 0.5621(3) 0.72893(18) 0.0511(15) Uani 1 1 d . . .
H13A H 0.0310 0.5977 0.7313 0.061 Uiso 1 1 calc R . .
H13B H 0.1735 0.5673 0.7638 0.061 Uiso 1 1 calc R . .
C14 C 0.0697(6) 0.4750(3) 0.7208(2) 0.0549(15) Uani 1 1 d . . .
H14A H 0.0053 0.4585 0.7517 0.066 Uiso 1 1 calc R . .
H14B H 0.0137 0.4702 0.6860 0.066 Uiso 1 1 calc R . .
C15 C 0.1628(6) 0.3408(3) 0.70027(19) 0.0540(15) Uani 1 1 d . . .
H15A H 0.0833 0.3419 0.6725 0.065 Uiso 1 1 calc R . .
H15B H 0.1300 0.3077 0.7320 0.065 Uiso 1 1 calc R . .
C16 C 0.2999(7) 0.3034(3) 0.67475(19) 0.0582(15) Uani 1 1 d . . .
H16A H 0.3824 0.3114 0.7006 0.070 Uiso 1 1 calc R . .
H16B H 0.2843 0.2445 0.6709 0.070 Uiso 1 1 calc R . .
C17 C 0.3905(6) 0.4192(3) 0.62033(19) 0.0503(14) Uani 1 1 d . . .
H17A H 0.4339 0.4335 0.6565 0.060 Uiso 1 1 calc R . .
H17B H 0.3073 0.4559 0.6132 0.060 Uiso 1 1 calc R . .
C18 C 0.5052(6) 0.4281(3) 0.57436(17) 0.0472(14) Uani 1 1 d . . .
H18A H 0.4735 0.3989 0.5407 0.057 Uiso 1 1 calc R . .
H18B H 0.5190 0.4857 0.5649 0.057 Uiso 1 1 calc R . .
O1 O 0.5063(4) 0.64031(19) 0.65644(11) 0.0443(9) Uani 1 1 d . . .
O2 O 0.2093(4) 0.58626(19) 0.68184(11) 0.0458(9) Uani 1 1 d . . .
O3 O 0.1947(4) 0.4232(2) 0.71883(12) 0.0489(9) Uani 1 1 d . . .
O4 O 0.3405(4) 0.3359(2) 0.62114(13) 0.0540(10) Uani 1 1 d . . .
O5 O 0.6420(4) 0.39353(19) 0.59555(12) 0.0497(9) Uani 1 1 d . . .
N1 N 1.2604(5) 0.5864(2) 0.49428(15) 0.0473(11) Uani 1 1 d . . .
N2 N 1.1149(5) 0.6342(3) 0.41559(15) 0.0515(12) Uani 1 1 d . . .

loop_
_atom_site_aniso_label
_atom_site_aniso_U_11
_atom_site_aniso_U_22
_atom_site_aniso_U_33
_atom_site_aniso_U_23
_atom_site_aniso_U_13
_atom_site_aniso_U_12
C1 0.038(4) 0.047(3) 0.042(3) -0.002(2) 0.000(3) -0.004(3)
C2 0.046(4) 0.065(3) 0.038(3) 0.008(3) -0.003(3) 0.004(3)
C3 0.039(4) 0.029(3) 0.036(3) -0.006(2) -0.004(3) -0.005(2)
C4 0.029(4) 0.066(3) 0.035(3) -0.002(2) 0.001(3) -0.002(3)
C5 0.040(4) 0.035(3) 0.033(3) 0.000(2) -0.004(2) 0.000(3)
C6 0.043(4) 0.046(3) 0.040(3) 0.011(2) -0.004(3) 0.004(3)
C7 0.044(4) 0.053(3) 0.032(3) 0.015(2) -0.002(2) 0.003(3)
C8 0.035(4) 0.040(3) 0.036(3) 0.008(2) 0.000(2) -0.005(2)
C9 0.041(4) 0.035(3) 0.031(3) 0.005(2) -0.004(2) 0.003(2)
C10 0.043(4) 0.043(3) 0.033(3) 0.007(2) -0.007(2) 0.001(3)
C11 0.033(4) 0.049(3) 0.046(3) 0.006(2) 0.000(2) 0.004(3)
C12 0.049(4) 0.038(3) 0.046(3) -0.002(2) 0.000(2) 0.009(3)
C13 0.042(4) 0.067(4) 0.045(3) 0.011(3) 0.018(3) 0.012(3)
C14 0.058(4) 0.060(4) 0.047(3) 0.013(3) 0.008(3) 0.007(3)
C15 0.065(5) 0.052(3) 0.045(3) 0.006(3) 0.003(3) -0.009(3)
C16 0.072(5) 0.052(3) 0.051(3) 0.001(3) -0.006(3) 0.004(3)
C17 0.047(4) 0.058(3) 0.046(3) 0.002(3) 0.002(3) 0.004(3)
C18 0.042(4) 0.061(3) 0.039(3) -0.002(3) 0.000(3) -0.002(3)
O1 0.037(2) 0.060(2) 0.0358(17) 0.0098(16) 0.0028(16) 0.0037(19)
O2 0.051(3) 0.048(2) 0.0375(17) 0.0049(16) 0.0131(15) -0.0016(18)
O3 0.052(3) 0.053(2) 0.0412(19) 0.0045(17) 0.0016(16) 0.0055(19)
O4 0.060(3) 0.055(2) 0.047(2) -0.0004(18) 0.0082(17) -0.0098(19)
O5 0.042(3) 0.072(2) 0.0352(18) 0.0074(17) 0.0024(17) 0.0068(19)
N1 0.049(3) 0.059(3) 0.035(2) 0.004(2) -0.009(2) 0.002(2)
N2 0.038(4) 0.077(3) 0.040(2) 0.012(2) 0.003(2) 0.008(2)

loop_
_atom_type_symbol
_atom_type_description
_atom_type_scat_dispersion_real
_atom_type_scat_dispersion_imag
_atom_type_scat_source
C C 0.0033 0.0016 'International Tables Vol C Tables 4.2.6.8 and 6.1.1.4'
H H 0.0000 0.0000 'International Tables Vol C Tables 4.2.6.8 and 6.1.1.4'
O O 0.0106 0.0060 'International Tables Vol C Tables 4.2.6.8 and 6.1.1.4'
N N 0.0061 0.0033 'International Tables Vol C Tables 4.2.6.8 and 6.1.1.4'

loop_
_geom_angle_atom_site_label_1
_geom_angle_atom_site_label_2
_geom_angle_atom_site_label_3
_geom_angle
_geom_angle_site_symmetry_1
_geom_angle_site_symmetry_3
_geom_angle_publ_flag
N2 C1 N1 128.3(5) . . ?
N2 C1 O5 112.8(4) . 5_766 ?
N1 C1 O5 118.9(5) . 5_766 ?
N2 C2 C3 124.1(5) . . ?
C4 C3 C2 113.8(4) . . ?
C4 C3 C5 122.2(4) . . ?
C2 C3 C5 123.9(5) . . ?
N1 C4 C3 124.7(4) . . ?
C10 C5 C6 116.8(5) . . ?
C10 C5 C3 122.4(4) . . ?
C6 C5 C3 120.8(5) . . ?
C7 C6 C5 121.5(5) . . ?
C6 C7 C8 120.0(4) . . ?
C7 C8 C9 120.4(4) . . ?
C7 C8 O1 115.9(4) . . ?
C9 C8 O1 123.7(4) . . ?
C8 C9 C10 118.8(4) . . ?
C5 C10 C9 122.5(4) . . ?
O1 C11 C12 107.3(4) . . ?
O2 C12 C11 109.2(4) . . ?
O2 C13 C14 108.9(4) . . ?
O3 C14 C13 110.0(4) . . ?
O3 C15 C16 109.6(4) . . ?
O4 C16 C15 114.9(4) . . ?
O4 C17 C18 108.5(4) . . ?
O5 C18 C17 107.1(4) . . ?
C8 O1 C11 118.0(3) . . ?
C12 O2 C13 112.3(3) . . ?
C14 O3 C15 114.1(4) . . ?
C16 O4 C17 116.4(4) . . ?
C1 O5 C18 117.1(4) 5_766 . ?
C1 N1 C4 114.1(4) . . ?
C1 N2 C2 114.9(4) . . ?

loop_
_geom_bond_atom_site_label_1
_geom_bond_atom_site_label_2
_geom_bond_distance
_geom_bond_site_symmetry_2
_geom_bond_publ_flag
C1 N2 1.334(6) . ?
C1 N1 1.338(5) . ?
C1 O5 1.360(6) 5_766 ?
C2 N2 1.342(6) . ?
C2 C3 1.415(5) . ?
C3 C4 1.380(6) . ?
C3 C5 1.474(7) . ?
C4 N1 1.364(6) . ?
C5 C10 1.387(6) . ?
C5 C6 1.409(6) . ?
C6 C7 1.376(6) . ?
C7 C8 1.380(6) . ?
C8 C9 1.385(5) . ?
C8 O1 1.387(5) . ?
C9 C10 1.388(6) . ?
C11 O1 1.418(5) . ?
C11 C12 1.511(6) . ?
C12 O2 1.417(5) . ?
C13 O2 1.440(5) . ?
C13 C14 1.489(6) . ?
C14 O3 1.403(5) . ?
C15 O3 1.436(5) . ?
C15 C16 1.499(7) . ?
C16 O4 1.422(5) . ?
C17 O4 1.424(5) . ?
C17 C18 1.505(6) . ?
C18 O5 1.440(6) . ?
O5 C1 1.360(6) 5_766 ?
